data_1576398
loop_
_publ_author_name
'Li, Wenhao'
'Niu, Mengyao'
'Zhu, Yi-Yun'
'Zhang, Man'
'Gao, Haoyu'
'Zhang, Xin-Chao'
'Yang, Bo'
'Wei, Donghui'
'Chen, Xuenian'

_publ_section_title
;
 Regulation and Mechanisms of Full-Visible-Spectrum Emission in Solid and
 Liquid States for D-\p-A Cyanobenzene-Phenothiazine Fluorescent Molecules
;
_journal_name_full 'Chemical Science'
_journal_paper_doi 10.1039/D5SC06095H
_journal_year 2025
_chemical_formula_moiety 'C43 H27 N3 S2'
_chemical_formula_sum 'C43 H27 N3 S2'
_chemical_formula_weight 649.79
_space_group_crystal_system monoclinic
_space_group_IT_number 14
_space_group_name_Hall '-P 2ybc'
_space_group_name_H-M_alt 'P 1 21/c 1'
_atom_sites_solution_hydrogens geom
_atom_sites_solution_primary direct
_audit_creation_date 2024-01-12
_audit_creation_method
;
Olex2 1.2
(compiled 2018.05.29 svn.r3508 for OlexSys, GUI svn.r5506)
;
_audit_update_record
;
2025-07-21 deposited with the CCDC.	2025-12-01 downloaded from the CCDC.
;
_cell_angle_alpha 90
_cell_angle_beta 99.473(2)
_cell_angle_gamma 90
_cell_formula_units_Z 4
_cell_length_a 11.4040(3)
_cell_length_b 18.6996(4)
_cell_length_c 15.7643(4)
_cell_measurement_reflns_used 4226
_cell_measurement_temperature 293(2)
_cell_measurement_theta_max 69.9160
_cell_measurement_theta_min 4.5660
_cell_volume 3315.90(14)
_computing_cell_refinement 'CrysAlisPro 1.171.42.81a (Rigaku OD, 2023)'
_computing_data_collection 'CrysAlisPro 1.171.42.81a (Rigaku OD, 2023)'
_computing_data_reduction 'CrysAlisPro 1.171.42.81a (Rigaku OD, 2023)'
_computing_molecular_graphics 'Olex2 (Dolomanov et al., 2009)'
_computing_publication_material 'Olex2 (Dolomanov et al., 2009)'
_computing_structure_refinement 'ShelXL (Sheldrick, 2015)'
_computing_structure_solution 'ShelXS (Sheldrick, 2008)'
_diffrn_ambient_temperature 293(2)
_diffrn_detector 'CCD plate'
_diffrn_detector_area_resol_mean 16.2312
_diffrn_detector_type Eos
_diffrn_measured_fraction_theta_full 0.999
_diffrn_measured_fraction_theta_max 0.999
_diffrn_measurement_details
;
List of Runs (angles in degrees, time in seconds):

  # Type    Start    End  Width  t~exp~   \w     \q     \k     \f   Frames
#--------------------------------------------------------------------------
  1  \w   -104.00 -11.00   1.00    2.75    --  -33.50 -37.00  90.00   93
  2  \w   -108.00 -35.00   1.00    2.75    --  -33.50 178.00 -90.00   73
  3  \w    -52.00  35.00   1.00    2.75    --  -33.50  57.00 -90.00   87
  4  \w    -45.00  28.00   1.00    2.75    --  -33.50  37.00-120.00   73
  5  \w     70.00 110.00   1.00    2.75    --   36.47 178.00  60.00   40
  6  \w     42.00  68.00   1.00   17.50    --  108.00-111.00 -60.00   26
  7  \w     89.00 174.00   1.00   17.50    --  108.00  61.00  30.00   85
  8  \w     76.00 173.00   1.00   17.50    --  108.00  15.00 -30.00   97
  9  \w     38.00 123.00   1.00   17.50    --  108.00 -45.00  60.00   85
 10  \w     47.00 128.00   1.00   17.50    --  108.00 -45.00-120.00   81
 11  \w     36.00 131.00   1.00   17.50    --  108.00 -15.00   0.00   95
;
_diffrn_measurement_device 'four-circle diffractometer'
_diffrn_measurement_device_type 'Xcalibur, Eos, Gemini'
_diffrn_measurement_method '\w scans'
_diffrn_orient_matrix_type 'CrysAlisPro convention (1999,Acta A55,543-557)'
_diffrn_orient_matrix_UB_11 0.1276952000
_diffrn_orient_matrix_UB_12 0.0294030000
_diffrn_orient_matrix_UB_13 0.0210844000
_diffrn_orient_matrix_UB_21 0.0245609000
_diffrn_orient_matrix_UB_22 -0.0494312000
_diffrn_orient_matrix_UB_23 0.0791241000
_diffrn_orient_matrix_UB_31 0.0431386000
_diffrn_orient_matrix_UB_32 -0.0589828000
_diffrn_orient_matrix_UB_33 -0.0557162000
_diffrn_radiation_monochromator graphite
_diffrn_radiation_probe x-ray
_diffrn_radiation_type CuK\a
_diffrn_radiation_wavelength 1.54184
_diffrn_reflns_av_R_equivalents 0.0274
_diffrn_reflns_av_unetI/netI 0.0425
_diffrn_reflns_Laue_measured_fraction_full 0.999
_diffrn_reflns_Laue_measured_fraction_max 0.999
_diffrn_reflns_limit_h_max 13
_diffrn_reflns_limit_h_min -13
_diffrn_reflns_limit_k_max 14
_diffrn_reflns_limit_k_min -22
_diffrn_reflns_limit_l_max 18
_diffrn_reflns_limit_l_min -18
_diffrn_reflns_number 11857
_diffrn_reflns_point_group_measured_fraction_full 0.999
_diffrn_reflns_point_group_measured_fraction_max 0.999
_diffrn_reflns_theta_full 67.062
_diffrn_reflns_theta_max 67.062
_diffrn_reflns_theta_min 3.697
_diffrn_source 'fine-focus sealed X-ray tube'
_diffrn_source_type 'Enhance (Cu) X-ray Source'
_exptl_absorpt_coefficient_mu 1.730
_exptl_absorpt_correction_T_max 1.00000
_exptl_absorpt_correction_T_min 0.91323
_exptl_absorpt_correction_type multi-scan
_exptl_absorpt_process_details
;
CrysAlisPro 1.171.42.81a (Rigaku Oxford Diffraction, 2023)
Empirical absorption correction using spherical harmonics,
implemented in SCALE3 ABSPACK scaling algorithm.
;
_exptl_crystal_colour yellow
_exptl_crystal_colour_primary yellow
_exptl_crystal_density_diffrn 1.302
_exptl_crystal_description block
_exptl_crystal_F_000 1352
_exptl_crystal_size_max 0.19
_exptl_crystal_size_mid 0.13
_exptl_crystal_size_min 0.1
_refine_diff_density_max 0.223
_refine_diff_density_min -0.260
_refine_diff_density_rms 0.041
_refine_ls_extinction_method none
_refine_ls_goodness_of_fit_ref 1.024
_refine_ls_hydrogen_treatment constr
_refine_ls_matrix_type full
_refine_ls_number_parameters 433
_refine_ls_number_reflns 5919
_refine_ls_number_restraints 0
_refine_ls_restrained_S_all 1.024
_refine_ls_R_factor_all 0.0690
_refine_ls_R_factor_gt 0.0518
_refine_ls_shift/su_max 0.000
_refine_ls_shift/su_mean 0.000
_refine_ls_structure_factor_coef Fsqd
_refine_ls_weighting_details 'w=1/[\s^2^(Fo^2^)+(0.0823P)^2^+0.2578P] where P=(Fo^2^+2Fc^2^)/3'
_refine_ls_weighting_scheme calc
_refine_ls_wR_factor_gt 0.1422
_refine_ls_wR_factor_ref 0.1591
_reflns_Friedel_coverage 0.000
_reflns_number_gt 4438
_reflns_number_total 5919
_reflns_threshold_expression 'I > 2\s(I)'
_cod_data_source_file d5sc06095h2.cif
_cod_data_source_block 20240117_auto
_cod_original_cell_volume 3315.89(14)
_cod_database_code 1576398
_shelx_shelxl_version_number 2014/7
_chemical_oxdiff_formula C18H12O1N2S2
_shelx_space_group_comment
;
The symmetry employed for this shelxl refinement is uniquely defined
by the following loop, which should always be used as a source of
symmetry information in preference to the above space-group names.
They are only intended as comments.
;
_shelx_estimated_absorpt_t_max 0.846
_shelx_estimated_absorpt_t_min 0.735
_reflns_odcompleteness_completeness 99.85
_reflns_odcompleteness_iscentric 1
_reflns_odcompleteness_theta 66.97
_olex2_refinement_description
;
1. Fixed Uiso
 At 1.2 times of:
  All C(H) groups
2.a Aromatic/amide H refined with riding coordinates:
 C1(H1), C2(H2), C3(H3), C4(H4), C9(H9), C10(H10), C11(H11), C12(H12),
 C13(H13), C14(H14), C15(H15), C16(H16), C21(H21), C22(H22), C23(H23), C24(H24),
  C28(H28), C29(H29), C30(H30), C32(H32), C33(H33), C35(H35), C36(H36),
 C38(H38), C39(H39), C41(H41), C42(H42)
;
_olex2_submission_special_instructions 'No special instructions were received'
_oxdiff_exptl_absorpt_empirical_details
;
Empirical correction (ABSPACK) includes:
- Absorption correction using spherical harmonics
- Frame scaling
;
_oxdiff_exptl_absorpt_empirical_full_max 1.199
_oxdiff_exptl_absorpt_empirical_full_min 0.900

loop_
_space_group_symop_operation_xyz
'x, y, z'
'-x, y+1/2, -z+1/2'
'-x, -y, -z'
'x, -y-1/2, z-1/2'

loop_
_atom_site_label
_atom_site_type_symbol
_atom_site_fract_x
_atom_site_fract_y
_atom_site_fract_z
_atom_site_U_iso_or_equiv
_atom_site_adp_type
_atom_site_occupancy
_atom_site_site_symmetry_order
_atom_site_calc_flag
_atom_site_refinement_flags_posn
_atom_site_refinement_flags_adp
_atom_site_refinement_flags_occupancy
_atom_site_disorder_assembly
_atom_site_disorder_group
S1 S 0.84290(8) 0.09499(4) -0.10280(6) 0.0827(3) Uani 1 1 d . . . . .
S2 S 0.50947(8) 0.96744(4) 0.13113(6) 0.0823(3) Uani 1 1 d . . . . .
N1 N 0.92773(19) 0.23505(11) -0.01715(14) 0.0597(5) Uani 1 1 d . . . . .
N2 N 0.62667(18) 0.82627(12) 0.18619(14) 0.0594(5) Uani 1 1 d . . . . .
N3 N 0.7411(2) 0.52232(16) 0.09251(18) 0.0835(7) Uani 1 1 d . . . . .
C1 C 0.7051(2) 0.1864(2) -0.2076(2) 0.0787(9) Uani 1 1 d . . . . .
H1 H 0.6805 0.1460 -0.2400 0.094 Uiso 1 1 calc R . . . .
C2 C 0.6534(3) 0.2510(2) -0.2309(2) 0.0859(10) Uani 1 1 d . . . . .
H2 H 0.5934 0.2543 -0.2784 0.103 Uiso 1 1 calc R . . . .
C3 C 0.6908(3) 0.3110(2) -0.1837(2) 0.0858(10) Uani 1 1 d . . . . .
H3 H 0.6545 0.3548 -0.1985 0.103 Uiso 1 1 calc R . . . .
C4 C 0.7830(3) 0.30649(17) -0.1136(2) 0.0717(7) Uani 1 1 d . . . . .
H4 H 0.8095 0.3476 -0.0831 0.086 Uiso 1 1 calc R . . . .
C5 C 0.8353(2) 0.24109(14) -0.08916(16) 0.0571(6) Uani 1 1 d . . . . .
C6 C 0.7930(2) 0.18047(16) -0.13672(17) 0.0648(7) Uani 1 1 d . . . . .
C7 C 0.9892(3) 0.11632(14) -0.05621(18) 0.0644(7) Uani 1 1 d . . . . .
C8 C 1.0171(2) 0.18163(13) -0.01457(16) 0.0584(6) Uani 1 1 d . . . . .
C9 C 1.1319(3) 0.19167(17) 0.02870(19) 0.0732(7) Uani 1 1 d . . . . .
H9 H 1.1515 0.2344 0.0577 0.088 Uiso 1 1 calc R . . . .
C10 C 1.2180(3) 0.1394(2) 0.0296(2) 0.0845(9) Uani 1 1 d . . . . .
H10 H 1.2945 0.1473 0.0590 0.101 Uiso 1 1 calc R . . . .
C11 C 1.1910(3) 0.07584(19) -0.0125(3) 0.0892(10) Uani 1 1 d . . . . .
H11 H 1.2490 0.0408 -0.0123 0.107 Uiso 1 1 calc R . . . .
C12 C 1.0774(3) 0.06445(16) -0.0552(2) 0.0831(9) Uani 1 1 d . . . . .
H12 H 1.0590 0.0214 -0.0838 0.100 Uiso 1 1 calc R . . . .
C13 C 0.5340(3) 0.76344(17) 0.05603(18) 0.0715(7) Uani 1 1 d . . . . .
H13 H 0.5756 0.7221 0.0750 0.086 Uiso 1 1 calc R . . . .
C14 C 0.4572(3) 0.7629(2) -0.0224(2) 0.0861(9) Uani 1 1 d . . . . .
H14 H 0.4486 0.7215 -0.0556 0.103 Uiso 1 1 calc R . . . .
C15 C 0.3945(3) 0.8229(2) -0.0507(2) 0.0850(9) Uani 1 1 d . . . . .
H15 H 0.3426 0.8224 -0.1028 0.102 Uiso 1 1 calc R . . . .
C16 C 0.4085(3) 0.88387(18) -0.0016(2) 0.0757(8) Uani 1 1 d . . . . .
H16 H 0.3652 0.9246 -0.0206 0.091 Uiso 1 1 calc R . . . .
C17 C 0.4861(2) 0.88568(16) 0.07552(18) 0.0629(6) Uani 1 1 d . . . . .
C18 C 0.5494(2) 0.82462(14) 0.10624(16) 0.0573(6) Uani 1 1 d . . . . .
C19 C 0.6026(2) 0.86992(13) 0.25442(17) 0.0565(6) Uani 1 1 d . . . . .
C20 C 0.5441(2) 0.93550(15) 0.2372(2) 0.0658(7) Uani 1 1 d . . . . .
C21 C 0.5203(3) 0.97823(19) 0.3041(3) 0.0904(10) Uani 1 1 d . . . . .
H21 H 0.4775 1.0204 0.2921 0.109 Uiso 1 1 calc R . . . .
C22 C 0.5596(4) 0.9587(2) 0.3883(3) 0.1014(12) Uani 1 1 d . . . . .
H22 H 0.5460 0.9883 0.4330 0.122 Uiso 1 1 calc R . . . .
C23 C 0.6184(3) 0.8957(2) 0.4055(2) 0.0886(10) Uani 1 1 d . . . . .
H23 H 0.6454 0.8827 0.4622 0.106 Uiso 1 1 calc R . . . .
C24 C 0.6385(2) 0.85080(16) 0.33976(18) 0.0675(7) Uani 1 1 d . . . . .
H24 H 0.6766 0.8073 0.3529 0.081 Uiso 1 1 calc R . . . .
C25 C 1.0300(2) 0.48488(12) 0.18983(15) 0.0500(5) Uani 1 1 d . . . . .
C26 C 0.94288(19) 0.53758(12) 0.19190(14) 0.0471(5) Uani 1 1 d . . . . .
C27 C 0.96670(19) 0.60024(12) 0.24057(14) 0.0486(5) Uani 1 1 d . . . . .
C28 C 1.0781(2) 0.60766(13) 0.29055(17) 0.0594(6) Uani 1 1 d . . . . .
H28 H 1.0948 0.6477 0.3254 0.071 Uiso 1 1 calc R . . . .
C29 C 1.1649(2) 0.55586(14) 0.28899(19) 0.0637(6) Uani 1 1 d . . . . .
H29 H 1.2396 0.5618 0.3221 0.076 Uiso 1 1 calc R . . . .
C30 C 1.1409(2) 0.49552(14) 0.23857(18) 0.0610(6) Uani 1 1 d . . . . .
H30 H 1.2002 0.4616 0.2374 0.073 Uiso 1 1 calc R . . . .
C31 C 1.0037(2) 0.42017(12) 0.13538(15) 0.0514(5) Uani 1 1 d . . . . .
C32 C 0.9222(2) 0.36971(13) 0.15379(16) 0.0576(6) Uani 1 1 d . . . . .
H32 H 0.8828 0.3769 0.2003 0.069 Uiso 1 1 calc R . . . .
C33 C 0.8988(2) 0.30909(13) 0.10398(17) 0.0584(6) Uani 1 1 d . . . . .
H33 H 0.8447 0.2754 0.1174 0.070 Uiso 1 1 calc R . . . .
C34 C 0.9558(2) 0.29845(13) 0.03404(16) 0.0556(5) Uani 1 1 d . . . . .
C35 C 1.0354(3) 0.34877(15) 0.01433(18) 0.0669(7) Uani 1 1 d . . . . .
H35 H 1.0725 0.3422 -0.0334 0.080 Uiso 1 1 calc R . . . .
C36 C 1.0603(2) 0.40877(14) 0.06497(18) 0.0634(6) Uani 1 1 d . . . . .
H36 H 1.1154 0.4419 0.0519 0.076 Uiso 1 1 calc R . . . .
C37 C 0.8783(2) 0.65900(12) 0.23440(14) 0.0488(5) Uani 1 1 d . . . . .
C38 C 0.7612(2) 0.64784(14) 0.24646(17) 0.0588(6) Uani 1 1 d . . . . .
H38 H 0.7383 0.6031 0.2638 0.071 Uiso 1 1 calc R . . . .
C39 C 0.6790(2) 0.70258(14) 0.23290(18) 0.0625(6) Uani 1 1 d . . . . .
H39 H 0.6015 0.6947 0.2419 0.075 Uiso 1 1 calc R . . . .
C40 C 0.7114(2) 0.76930(13) 0.20593(15) 0.0543(5) Uani 1 1 d . . . . .
C41 C 0.8275(2) 0.78178(13) 0.19672(16) 0.0540(5) Uani 1 1 d . . . . .
H41 H 0.8502 0.8270 0.1809 0.065 Uiso 1 1 calc R . . . .
C42 C 0.9106(2) 0.72730(13) 0.21093(16) 0.0533(5) Uani 1 1 d . . . . .
H42 H 0.9890 0.7363 0.2048 0.064 Uiso 1 1 calc R . . . .
C43 C 0.8294(2) 0.52884(13) 0.13686(16) 0.0560(6) Uani 1 1 d . . . . .

loop_
_atom_site_aniso_label
_atom_site_aniso_U_11
_atom_site_aniso_U_22
_atom_site_aniso_U_33
_atom_site_aniso_U_23
_atom_site_aniso_U_13
_atom_site_aniso_U_12
S1 0.0844(5) 0.0567(4) 0.1128(6) -0.0158(4) 0.0337(4) -0.0144(3)
S2 0.0842(5) 0.0524(4) 0.1086(6) 0.0122(4) 0.0109(4) 0.0123(3)
N1 0.0671(12) 0.0484(11) 0.0628(11) -0.0064(9) 0.0082(10) 0.0057(9)
N2 0.0576(11) 0.0545(12) 0.0647(12) -0.0018(9) 0.0058(9) 0.0151(9)
N3 0.0646(15) 0.093(2) 0.0841(16) -0.0072(14) -0.0134(13) -0.0001(13)
C1 0.0582(15) 0.111(3) 0.0696(17) -0.0147(17) 0.0178(13) -0.0192(16)
C2 0.0625(16) 0.128(3) 0.0671(17) 0.0102(19) 0.0102(14) -0.0153(19)
C3 0.0686(17) 0.101(3) 0.087(2) 0.0331(19) 0.0107(16) 0.0074(17)
C4 0.0680(16) 0.0655(17) 0.0792(17) 0.0122(14) 0.0047(14) -0.0003(13)
C5 0.0564(12) 0.0588(14) 0.0584(13) 0.0033(11) 0.0159(11) -0.0009(10)
C6 0.0599(14) 0.0740(17) 0.0644(14) -0.0093(13) 0.0224(12) -0.0128(12)
C7 0.0794(17) 0.0484(13) 0.0723(15) -0.0007(11) 0.0331(14) 0.0006(12)
C8 0.0706(15) 0.0512(13) 0.0561(13) 0.0034(10) 0.0181(12) 0.0102(11)
C9 0.0788(18) 0.0704(18) 0.0675(15) -0.0041(13) 0.0030(14) 0.0145(14)
C10 0.0779(19) 0.093(2) 0.0819(19) 0.0110(18) 0.0106(16) 0.0274(17)
C11 0.091(2) 0.073(2) 0.112(3) 0.0167(19) 0.041(2) 0.0307(17)
C12 0.107(2) 0.0499(15) 0.104(2) 0.0011(15) 0.052(2) 0.0114(15)
C13 0.0777(17) 0.0719(18) 0.0630(15) -0.0018(13) 0.0057(13) 0.0185(14)
C14 0.093(2) 0.097(2) 0.0646(17) -0.0107(16) 0.0034(16) 0.0152(19)
C15 0.083(2) 0.104(3) 0.0642(16) 0.0027(17) 0.0012(15) 0.0194(18)
C16 0.0678(16) 0.086(2) 0.0743(17) 0.0229(16) 0.0138(14) 0.0213(15)
C17 0.0520(13) 0.0675(16) 0.0717(15) 0.0108(12) 0.0171(11) 0.0104(11)
C18 0.0524(12) 0.0626(14) 0.0589(13) 0.0062(11) 0.0147(10) 0.0103(11)
C19 0.0445(11) 0.0526(13) 0.0731(15) -0.0066(11) 0.0120(10) -0.0028(10)
C20 0.0503(12) 0.0528(14) 0.0951(19) -0.0074(13) 0.0143(13) 0.0023(10)
C21 0.078(2) 0.0681(19) 0.125(3) -0.0265(19) 0.017(2) 0.0137(15)
C22 0.104(3) 0.104(3) 0.099(3) -0.038(2) 0.025(2) 0.009(2)
C23 0.099(2) 0.095(2) 0.0742(18) -0.0193(17) 0.0213(17) -0.0062(19)
C24 0.0655(15) 0.0639(16) 0.0721(16) -0.0066(13) 0.0085(13) -0.0016(12)
C25 0.0497(11) 0.0452(11) 0.0559(12) 0.0038(9) 0.0111(10) 0.0021(9)
C26 0.0468(11) 0.0455(11) 0.0486(11) 0.0045(9) 0.0068(9) 0.0027(9)
C27 0.0484(11) 0.0452(11) 0.0516(11) 0.0042(9) 0.0066(9) 0.0035(9)
C28 0.0576(13) 0.0469(12) 0.0692(14) -0.0044(11) -0.0029(11) -0.0010(10)
C29 0.0498(12) 0.0535(14) 0.0813(17) 0.0006(12) -0.0086(12) 0.0021(10)
C30 0.0484(12) 0.0507(13) 0.0817(16) 0.0028(12) 0.0043(12) 0.0087(10)
C31 0.0507(11) 0.0461(12) 0.0577(12) 0.0016(10) 0.0102(10) 0.0060(9)
C32 0.0650(14) 0.0489(13) 0.0631(13) -0.0024(11) 0.0228(11) -0.0003(10)
C33 0.0636(14) 0.0452(12) 0.0688(14) 0.0011(11) 0.0179(12) -0.0001(10)
C34 0.0587(13) 0.0485(12) 0.0591(13) -0.0026(10) 0.0077(11) 0.0069(10)
C35 0.0780(17) 0.0639(16) 0.0650(15) -0.0098(12) 0.0298(13) -0.0025(13)
C36 0.0658(15) 0.0559(14) 0.0737(16) -0.0038(12) 0.0271(13) -0.0069(11)
C37 0.0505(11) 0.0460(11) 0.0491(11) -0.0012(9) 0.0055(9) 0.0048(9)
C38 0.0591(13) 0.0495(13) 0.0689(14) 0.0031(11) 0.0138(11) 0.0024(10)
C39 0.0499(12) 0.0579(14) 0.0819(17) 0.0025(12) 0.0178(12) 0.0047(10)
C40 0.0552(12) 0.0517(12) 0.0549(12) -0.0026(10) 0.0059(10) 0.0105(10)
C41 0.0576(12) 0.0432(12) 0.0613(13) 0.0043(10) 0.0095(10) 0.0034(10)
C42 0.0479(11) 0.0483(12) 0.0641(13) -0.0011(10) 0.0108(10) 0.0014(9)
C43 0.0547(14) 0.0499(13) 0.0616(13) -0.0016(10) 0.0041(11) 0.0041(10)

loop_
_atom_type_symbol
_atom_type_description
_atom_type_scat_dispersion_real
_atom_type_scat_dispersion_imag
_atom_type_scat_source
C C 0.0181 0.0091 'International Tables Vol C Tables 4.2.6.8 and 6.1.1.4'
H H 0.0000 0.0000 'International Tables Vol C Tables 4.2.6.8 and 6.1.1.4'
N N 0.0311 0.0180 'International Tables Vol C Tables 4.2.6.8 and 6.1.1.4'
S S 0.3331 0.5567 'International Tables Vol C Tables 4.2.6.8 and 6.1.1.4'

loop_
_geom_angle_atom_site_label_1
_geom_angle_atom_site_label_2
_geom_angle_atom_site_label_3
_geom_angle
_geom_angle_site_symmetry_1
_geom_angle_site_symmetry_3
_geom_angle_publ_flag
C6 S1 C7 99.15(13) . . ?
C20 S2 C17 99.82(13) . . ?
C5 N1 C8 120.8(2) . . ?
C5 N1 C34 116.7(2) . . ?
C8 N1 C34 118.0(2) . . ?
C18 N2 C40 118.3(2) . . ?
C19 N2 C18 121.4(2) . . ?
C19 N2 C40 118.1(2) . . ?
C2 C1 H1 119.5 . . ?
C2 C1 C6 120.9(3) . . ?
C6 C1 H1 119.5 . . ?
C1 C2 H2 120.2 . . ?
C1 C2 C3 119.6(3) . . ?
C3 C2 H2 120.2 . . ?
C2 C3 H3 119.8 . . ?
C2 C3 C4 120.4(3) . . ?
C4 C3 H3 119.8 . . ?
C3 C4 H4 119.8 . . ?
C5 C4 C3 120.4(3) . . ?
C5 C4 H4 119.8 . . ?
C4 C5 N1 121.3(2) . . ?
C4 C5 C6 118.1(3) . . ?
C6 C5 N1 120.5(2) . . ?
C1 C6 S1 118.6(2) . . ?
C1 C6 C5 120.6(3) . . ?
C5 C6 S1 120.7(2) . . ?
C8 C7 S1 121.5(2) . . ?
C12 C7 S1 118.7(2) . . ?
C12 C7 C8 119.6(3) . . ?
C7 C8 N1 119.5(2) . . ?
C9 C8 N1 122.2(2) . . ?
C9 C8 C7 118.2(2) . . ?
C8 C9 H9 119.3 . . ?
C10 C9 C8 121.4(3) . . ?
C10 C9 H9 119.3 . . ?
C9 C10 H10 119.9 . . ?
C11 C10 C9 120.3(3) . . ?
C11 C10 H10 119.9 . . ?
C10 C11 H11 120.3 . . ?
C10 C11 C12 119.3(3) . . ?
C12 C11 H11 120.3 . . ?
C7 C12 H12 119.4 . . ?
C11 C12 C7 121.2(3) . . ?
C11 C12 H12 119.4 . . ?
C14 C13 H13 119.5 . . ?
C18 C13 H13 119.5 . . ?
C18 C13 C14 121.0(3) . . ?
C13 C14 H14 119.9 . . ?
C15 C14 C13 120.1(3) . . ?
C15 C14 H14 119.9 . . ?
C14 C15 H15 120.2 . . ?
C14 C15 C16 119.6(3) . . ?
C16 C15 H15 120.2 . . ?
C15 C16 H16 119.5 . . ?
C15 C16 C17 121.0(3) . . ?
C17 C16 H16 119.5 . . ?
C16 C17 S2 118.8(2) . . ?
C16 C17 C18 120.4(3) . . ?
C18 C17 S2 120.7(2) . . ?
C13 C18 N2 121.9(2) . . ?
C13 C18 C17 117.9(2) . . ?
C17 C18 N2 120.2(2) . . ?
C20 C19 N2 120.3(2) . . ?
C24 C19 N2 121.7(2) . . ?
C24 C19 C20 117.9(3) . . ?
C19 C20 S2 120.4(2) . . ?
C21 C20 S2 119.1(3) . . ?
C21 C20 C19 120.3(3) . . ?
C20 C21 H21 119.8 . . ?
C22 C21 C20 120.4(3) . . ?
C22 C21 H21 119.8 . . ?
C21 C22 H22 120.2 . . ?
C23 C22 C21 119.6(3) . . ?
C23 C22 H22 120.2 . . ?
C22 C23 H23 119.5 . . ?
C22 C23 C24 120.9(4) . . ?
C24 C23 H23 119.5 . . ?
C19 C24 H24 119.6 . . ?
C23 C24 C19 120.7(3) . . ?
C23 C24 H24 119.6 . . ?
C26 C25 C31 120.6(2) . . ?
C30 C25 C26 118.2(2) . . ?
C30 C25 C31 121.2(2) . . ?
C25 C26 C43 118.3(2) . . ?
C27 C26 C25 121.7(2) . . ?
C27 C26 C43 119.8(2) . . ?
C26 C27 C37 121.0(2) . . ?
C28 C27 C26 118.1(2) . . ?
C28 C27 C37 120.8(2) . . ?
C27 C28 H28 119.7 . . ?
C27 C28 C29 120.6(2) . . ?
C29 C28 H28 119.7 . . ?
C28 C29 H29 119.8 . . ?
C30 C29 C28 120.4(2) . . ?
C30 C29 H29 119.8 . . ?
C25 C30 H30 119.5 . . ?
C29 C30 C25 120.9(2) . . ?
C29 C30 H30 119.5 . . ?
C32 C31 C25 120.8(2) . . ?
C32 C31 C36 118.5(2) . . ?
C36 C31 C25 120.7(2) . . ?
C31 C32 H32 119.6 . . ?
C33 C32 C31 120.9(2) . . ?
C33 C32 H32 119.6 . . ?
C32 C33 H33 120.0 . . ?
C32 C33 C34 120.0(2) . . ?
C34 C33 H33 120.0 . . ?
C33 C34 N1 118.3(2) . . ?
C35 C34 N1 122.0(2) . . ?
C35 C34 C33 119.7(2) . . ?
C34 C35 H35 119.8 . . ?
C34 C35 C36 120.4(2) . . ?
C36 C35 H35 119.8 . . ?
C31 C36 H36 119.7 . . ?
C35 C36 C31 120.6(2) . . ?
C35 C36 H36 119.7 . . ?
C38 C37 C27 122.4(2) . . ?
C38 C37 C42 118.3(2) . . ?
C42 C37 C27 119.2(2) . . ?
C37 C38 H38 119.7 . . ?
C39 C38 C37 120.6(2) . . ?
C39 C38 H38 119.7 . . ?
C38 C39 H39 119.8 . . ?
C38 C39 C40 120.4(2) . . ?
C40 C39 H39 119.8 . . ?
C39 C40 N2 122.0(2) . . ?
C41 C40 N2 118.4(2) . . ?
C41 C40 C39 119.6(2) . . ?
C40 C41 H41 119.9 . . ?
C40 C41 C42 120.2(2) . . ?
C42 C41 H41 119.9 . . ?
C37 C42 H42 119.6 . . ?
C41 C42 C37 120.8(2) . . ?
C41 C42 H42 119.6 . . ?
N3 C43 C26 178.9(3) . . ?

loop_
_geom_bond_atom_site_label_1
_geom_bond_atom_site_label_2
_geom_bond_distance
_geom_bond_site_symmetry_2
_geom_bond_publ_flag
S1 C6 1.751(3) . ?
S1 C7 1.755(3) . ?
S2 C17 1.761(3) . ?
S2 C20 1.759(3) . ?
N1 C5 1.421(3) . ?
N1 C8 1.423(3) . ?
N1 C34 1.440(3) . ?
N2 C18 1.414(3) . ?
N2 C19 1.413(3) . ?
N2 C40 1.437(3) . ?
N3 C43 1.134(3) . ?
C1 H1 0.9300 . ?
C1 C2 1.366(5) . ?
C1 C6 1.378(4) . ?
C2 H2 0.9300 . ?
C2 C3 1.375(5) . ?
C3 H3 0.9300 . ?
C3 C4 1.397(4) . ?
C4 H4 0.9300 . ?
C4 C5 1.387(4) . ?
C5 C6 1.400(4) . ?
C7 C8 1.398(4) . ?
C7 C12 1.396(4) . ?
C8 C9 1.386(4) . ?
C9 H9 0.9300 . ?
C9 C10 1.384(4) . ?
C10 H10 0.9300 . ?
C10 C11 1.371(5) . ?
C11 H11 0.9300 . ?
C11 C12 1.374(5) . ?
C12 H12 0.9300 . ?
C13 H13 0.9300 . ?
C13 C14 1.393(4) . ?
C13 C18 1.386(4) . ?
C14 H14 0.9300 . ?
C14 C15 1.365(5) . ?
C15 H15 0.9300 . ?
C15 C16 1.373(5) . ?
C16 H16 0.9300 . ?
C16 C17 1.382(4) . ?
C17 C18 1.394(4) . ?
C19 C20 1.401(4) . ?
C19 C24 1.387(4) . ?
C20 C21 1.385(4) . ?
C21 H21 0.9300 . ?
C21 C22 1.378(6) . ?
C22 H22 0.9300 . ?
C22 C23 1.359(6) . ?
C23 H23 0.9300 . ?
C23 C24 1.382(4) . ?
C24 H24 0.9300 . ?
C25 C26 1.404(3) . ?
C25 C30 1.381(3) . ?
C25 C31 1.485(3) . ?
C26 C27 1.402(3) . ?
C26 C43 1.443(3) . ?
C27 C28 1.387(3) . ?
C27 C37 1.484(3) . ?
C28 H28 0.9300 . ?
C28 C29 1.388(4) . ?
C29 H29 0.9300 . ?
C29 C30 1.381(4) . ?
C30 H30 0.9300 . ?
C31 C32 1.388(3) . ?
C31 C36 1.389(3) . ?
C32 H32 0.9300 . ?
C32 C33 1.380(4) . ?
C33 H33 0.9300 . ?
C33 C34 1.383(4) . ?
C34 C35 1.378(4) . ?
C35 H35 0.9300 . ?
C35 C36 1.379(4) . ?
C36 H36 0.9300 . ?
C37 C38 1.395(3) . ?
C37 C42 1.396(3) . ?
C38 H38 0.9300 . ?
C38 C39 1.381(4) . ?
C39 H39 0.9300 . ?
C39 C40 1.388(4) . ?
C40 C41 1.375(3) . ?
C41 H41 0.9300 . ?
C41 C42 1.385(3) . ?
C42 H42 0.9300 . ?

loop_
_geom_torsion_atom_site_label_1
_geom_torsion_atom_site_label_2
_geom_torsion_atom_site_label_3
_geom_torsion_atom_site_label_4
_geom_torsion
_geom_torsion_site_symmetry_1
_geom_torsion_site_symmetry_2
_geom_torsion_site_symmetry_3
_geom_torsion_site_symmetry_4
_geom_torsion_publ_flag
S1 C7 C8 N1 -6.4(3) . . . . ?
S1 C7 C8 C9 173.1(2) . . . . ?
S1 C7 C12 C11 -173.9(3) . . . . ?
S2 C17 C18 N2 4.9(3) . . . . ?
S2 C17 C18 C13 -174.9(2) . . . . ?
S2 C20 C21 C22 -172.0(3) . . . . ?
N1 C5 C6 S1 6.1(3) . . . . ?
N1 C5 C6 C1 -178.7(2) . . . . ?
N1 C8 C9 C10 -179.2(3) . . . . ?
N1 C34 C35 C36 -179.9(2) . . . . ?
N2 C19 C20 S2 -4.6(3) . . . . ?
N2 C19 C20 C21 179.9(3) . . . . ?
N2 C19 C24 C23 177.3(3) . . . . ?
N2 C40 C41 C42 -176.8(2) . . . . ?
C1 C2 C3 C4 1.6(5) . . . . ?
C2 C1 C6 S1 172.4(2) . . . . ?
C2 C1 C6 C5 -2.9(4) . . . . ?
C2 C3 C4 C5 -2.1(5) . . . . ?
C3 C4 C5 N1 -178.9(3) . . . . ?
C3 C4 C5 C6 0.1(4) . . . . ?
C4 C5 C6 S1 -172.9(2) . . . . ?
C4 C5 C6 C1 2.3(4) . . . . ?
C5 N1 C8 C7 -31.0(3) . . . . ?
C5 N1 C8 C9 149.5(3) . . . . ?
C5 N1 C34 C33 92.0(3) . . . . ?
C5 N1 C34 C35 -86.8(3) . . . . ?
C6 S1 C7 C8 33.8(2) . . . . ?
C6 S1 C7 C12 -151.3(2) . . . . ?
C6 C1 C2 C3 0.8(4) . . . . ?
C7 S1 C6 C1 151.3(2) . . . . ?
C7 S1 C6 C5 -33.4(2) . . . . ?
C7 C8 C9 C10 1.3(4) . . . . ?
C8 N1 C5 C4 -149.7(3) . . . . ?
C8 N1 C5 C6 31.3(3) . . . . ?
C8 N1 C34 C33 -111.4(3) . . . . ?
C8 N1 C34 C35 69.8(3) . . . . ?
C8 C7 C12 C11 1.2(4) . . . . ?
C8 C9 C10 C11 -0.1(5) . . . . ?
C9 C10 C11 C12 -0.5(5) . . . . ?
C10 C11 C12 C7 0.0(5) . . . . ?
C12 C7 C8 N1 178.7(2) . . . . ?
C12 C7 C8 C9 -1.8(4) . . . . ?
C13 C14 C15 C16 0.6(6) . . . . ?
C14 C13 C18 N2 179.8(3) . . . . ?
C14 C13 C18 C17 -0.4(4) . . . . ?
C14 C15 C16 C17 0.7(5) . . . . ?
C15 C16 C17 S2 174.8(3) . . . . ?
C15 C16 C17 C18 -1.8(4) . . . . ?
C16 C17 C18 N2 -178.5(2) . . . . ?
C16 C17 C18 C13 1.6(4) . . . . ?
C17 S2 C20 C19 31.8(2) . . . . ?
C17 S2 C20 C21 -152.6(2) . . . . ?
C18 N2 C19 C20 -32.3(4) . . . . ?
C18 N2 C19 C24 149.6(2) . . . . ?
C18 N2 C40 C39 -77.9(3) . . . . ?
C18 N2 C40 C41 101.4(3) . . . . ?
C18 C13 C14 C15 -0.8(5) . . . . ?
C19 N2 C18 C13 -148.0(3) . . . . ?
C19 N2 C18 C17 32.2(4) . . . . ?
C19 N2 C40 C39 85.6(3) . . . . ?
C19 N2 C40 C41 -95.1(3) . . . . ?
C19 C20 C21 C22 3.6(5) . . . . ?
C20 S2 C17 C16 151.4(2) . . . . ?
C20 S2 C17 C18 -32.0(2) . . . . ?
C20 C19 C24 C23 -0.8(4) . . . . ?
C20 C21 C22 C23 -2.4(6) . . . . ?
C21 C22 C23 C24 -0.5(6) . . . . ?
C22 C23 C24 C19 2.1(5) . . . . ?
C24 C19 C20 S2 173.54(19) . . . . ?
C24 C19 C20 C21 -2.0(4) . . . . ?
C25 C26 C27 C28 -3.0(3) . . . . ?
C25 C26 C27 C37 173.0(2) . . . . ?
C25 C31 C32 C33 -179.1(2) . . . . ?
C25 C31 C36 C35 -179.8(2) . . . . ?
C26 C25 C30 C29 1.0(4) . . . . ?
C26 C25 C31 C32 -67.0(3) . . . . ?
C26 C25 C31 C36 113.1(3) . . . . ?
C26 C27 C28 C29 3.0(4) . . . . ?
C26 C27 C37 C38 53.6(3) . . . . ?
C26 C27 C37 C42 -122.7(2) . . . . ?
C27 C28 C29 C30 -1.0(4) . . . . ?
C27 C37 C38 C39 -174.4(2) . . . . ?
C27 C37 C42 C41 173.9(2) . . . . ?
C28 C27 C37 C38 -130.5(3) . . . . ?
C28 C27 C37 C42 53.2(3) . . . . ?
C28 C29 C30 C25 -1.0(4) . . . . ?
C30 C25 C26 C27 1.1(3) . . . . ?
C30 C25 C26 C43 176.1(2) . . . . ?
C30 C25 C31 C32 114.0(3) . . . . ?
C30 C25 C31 C36 -65.8(3) . . . . ?
C31 C25 C26 C27 -177.9(2) . . . . ?
C31 C25 C26 C43 -2.9(3) . . . . ?
C31 C25 C30 C29 179.9(2) . . . . ?
C31 C32 C33 C34 -0.8(4) . . . . ?
C32 C31 C36 C35 0.3(4) . . . . ?
C32 C33 C34 N1 -179.1(2) . . . . ?
C32 C33 C34 C35 -0.3(4) . . . . ?
C33 C34 C35 C36 1.4(4) . . . . ?
C34 N1 C5 C4 6.2(4) . . . . ?
C34 N1 C5 C6 -172.8(2) . . . . ?
C34 N1 C8 C7 173.4(2) . . . . ?
C34 N1 C8 C9 -6.1(4) . . . . ?
C34 C35 C36 C31 -1.4(4) . . . . ?
C36 C31 C32 C33 0.8(4) . . . . ?
C37 C27 C28 C29 -173.1(2) . . . . ?
C37 C38 C39 C40 0.9(4) . . . . ?
C38 C37 C42 C41 -2.5(4) . . . . ?
C38 C39 C40 N2 176.2(2) . . . . ?
C38 C39 C40 C41 -3.1(4) . . . . ?
C39 C40 C41 C42 2.6(4) . . . . ?
C40 N2 C18 C13 14.9(4) . . . . ?
C40 N2 C18 C17 -164.9(2) . . . . ?
C40 N2 C19 C20 164.7(2) . . . . ?
C40 N2 C19 C24 -13.4(4) . . . . ?
C40 C41 C42 C37 0.3(4) . . . . ?
C42 C37 C38 C39 1.9(4) . . . . ?
C43 C26 C27 C28 -178.0(2) . . . . ?
C43 C26 C27 C37 -1.9(3) . . . . ?
